data_7716687
loop_
_publ_author_name
'Deng, Qing-Song'
'Zhang, Yu-Shuang'
'Wang, Ye-Xin'
'Xie, Yi'
'Fu, Peng-Xiang'
'Gao, Song'
'Liu, Zheng'
'Jiang, Shang-Da'

_publ_section_title
;
 Orthogonal magnetic orbitals in high spin Cu-VO units: structure,
 magnetism and EPR study of anisotropic heterometallic complexes.
;
_journal_issue 31
_journal_name_full 'Dalton transactions (Cambridge, England : 2003)'
_journal_page_first 13207
_journal_page_last 13215
_journal_paper_doi 10.1039/d4dt01346h
_journal_volume 53
_journal_year 2024
_chemical_formula_moiety 'C40 H32 Cu2 N4 O14 V2'
_chemical_formula_sum 'C40 H32 Cu2 N4 O14 V2'
_chemical_formula_weight 1021.65
_space_group_crystal_system monoclinic
_space_group_IT_number 15
_space_group_name_Hall '-C 2yc'
_space_group_name_H-M_alt 'C 1 2/c 1'
_atom_sites_solution_hydrogens geom
_atom_sites_solution_primary dual
_audit_creation_date 2023-08-31
_audit_creation_method
;
Olex2 1.5
(compiled 2023.08.24 svn.re1ec1418 for OlexSys, GUI svn.r6817)
;
_audit_update_record
;
2023-09-05 deposited with the CCDC.	2024-07-19 downloaded from the CCDC.
;
_cell_angle_alpha 90
_cell_angle_beta 109.576(4)
_cell_angle_gamma 90
_cell_formula_units_Z 4
_cell_length_a 20.1187(8)
_cell_length_b 10.8875(4)
_cell_length_c 18.4955(7)
_cell_measurement_reflns_used 6108
_cell_measurement_temperature 303.58(17)
_cell_measurement_theta_max 30.7900
_cell_measurement_theta_min 2.1400
_cell_volume 3817.1(3)
_computing_cell_refinement 'CrysAlisPro 1.171.42.30a (Rigaku OD, 2021)'
_computing_data_collection 'CrysAlisPro 1.171.42.30a (Rigaku OD, 2021)'
_computing_data_reduction 'CrysAlisPro 1.171.42.30a (Rigaku OD, 2021)'
_computing_molecular_graphics 'Olex2 1.5 (Dolomanov et al., 2009)'
_computing_publication_material 'Olex2 1.5 (Dolomanov et al., 2009)'
_computing_structure_refinement 'SHELXL 2018/3 (Sheldrick, 2015)'
_computing_structure_solution 'SHELXT 2018/2 (Sheldrick, 2018)'
_diffrn_ambient_environment air
_diffrn_ambient_temperature 303.58(17)
_diffrn_detector 'Hybrid Pixel Array Detector'
_diffrn_detector_area_resol_mean 10.0000
_diffrn_detector_type HyPix
_diffrn_measured_fraction_theta_full 1.000
_diffrn_measured_fraction_theta_max 0.807
_diffrn_measurement_details
;
List of Runs (angles in degrees, time in seconds):

  # Type    Start    End  Width  t~exp~   \w     \q     \k     \f   Frames
#--------------------------------------------------------------------------
  1  \w    -63.00  17.00   0.50    4.57    --   -4.92   0.00  60.00  160
  2  \w    -16.00  27.00   0.50    4.57    --   -4.92 -99.00  60.00   86
  3  \w      0.00  34.00   0.50    4.57    --    3.98 -99.00 -90.00   68
  4  \w    -61.00  -5.00   0.50    4.57    --    3.98 -57.00-120.00  112
;
_diffrn_measurement_device 'four-circle diffractometer'
_diffrn_measurement_device_type 'XtaLAB Synergy R, DW system, HyPix'
_diffrn_measurement_method '\w scans'
_diffrn_orient_matrix_type 'CrysAlisPro convention (1999,Acta A55,543-557)'
_diffrn_orient_matrix_UB_11 -0.0080965000
_diffrn_orient_matrix_UB_12 0.0611549000
_diffrn_orient_matrix_UB_13 -0.0133045000
_diffrn_orient_matrix_UB_21 0.0079560000
_diffrn_orient_matrix_UB_22 -0.0146227000
_diffrn_orient_matrix_UB_23 -0.0335483000
_diffrn_orient_matrix_UB_31 -0.0356595000
_diffrn_orient_matrix_UB_32 -0.0171477000
_diffrn_orient_matrix_UB_33 -0.0187850000
_diffrn_radiation_monochromator mirror
_diffrn_radiation_probe x-ray
_diffrn_radiation_type 'Mo K\a'
_diffrn_radiation_wavelength 0.71073
_diffrn_reflns_av_R_equivalents 0.0262
_diffrn_reflns_av_unetI/netI 0.0293
_diffrn_reflns_Laue_measured_fraction_full 1.000
_diffrn_reflns_Laue_measured_fraction_max 0.807
_diffrn_reflns_limit_h_max 27
_diffrn_reflns_limit_h_min -25
_diffrn_reflns_limit_k_max 14
_diffrn_reflns_limit_k_min -15
_diffrn_reflns_limit_l_max 25
_diffrn_reflns_limit_l_min -23
_diffrn_reflns_number 14216
_diffrn_reflns_point_group_measured_fraction_full 1.000
_diffrn_reflns_point_group_measured_fraction_max 0.807
_diffrn_reflns_theta_full 25.242
_diffrn_reflns_theta_max 30.837
_diffrn_reflns_theta_min 2.149
_diffrn_source 'Rotating-anode X-ray tube'
_diffrn_source_type 'Rigaku (Mo) X-ray Source'
_exptl_absorpt_coefficient_mu 1.653
_exptl_absorpt_correction_T_max 1.00000
_exptl_absorpt_correction_T_min 0.66266
_exptl_absorpt_correction_type multi-scan
_exptl_absorpt_process_details
;
CrysAlisPro 1.171.42.30a (Rigaku Oxford Diffraction, 2021)
Empirical absorption correction using spherical harmonics,
implemented in SCALE3 ABSPACK scaling algorithm.
;
_exptl_crystal_colour green
_exptl_crystal_colour_primary green
_exptl_crystal_density_diffrn 1.778
_exptl_crystal_description block
_exptl_crystal_F_000 2064
_refine_diff_density_max 0.392
_refine_diff_density_min -0.269
_refine_diff_density_rms 0.069
_refine_ls_extinction_method none
_refine_ls_goodness_of_fit_ref 1.017
_refine_ls_hydrogen_treatment constr
_refine_ls_matrix_type full
_refine_ls_number_parameters 282
_refine_ls_number_reflns 4840
_refine_ls_number_restraints 0
_refine_ls_restrained_S_all 1.017
_refine_ls_R_factor_all 0.0578
_refine_ls_R_factor_gt 0.0390
_refine_ls_shift/su_max 0.000
_refine_ls_shift/su_mean 0.000
_refine_ls_structure_factor_coef Fsqd
_refine_ls_weighting_details 'w=1/[\s^2^(Fo^2^)+(0.0542P)^2^+4.3266P] where P=(Fo^2^+2Fc^2^)/3'
_refine_ls_weighting_scheme calc
_refine_ls_wR_factor_gt 0.0993
_refine_ls_wR_factor_ref 0.1088
_reflns_Friedel_coverage 0.000
_reflns_number_gt 3619
_reflns_number_total 4840
_reflns_threshold_expression 'I > 2\s(I)'
_cod_data_source_file d4dt01346h2.cif
_cod_data_source_block 8-14-t4-z_auto
_cod_depositor_comments 'Adding full bibliography for 7716686--7716689.cif.'
_cod_database_code 7716687
_shelx_shelxl_version_number 2018/3
_chemical_oxdiff_formula CHONCuV
_shelx_space_group_comment
;
The symmetry employed for this shelxl refinement is uniquely defined
by the following loop, which should always be used as a source of
symmetry information in preference to the above space-group names.
They are only intended as comments.
;
_reflns_odcompleteness_completeness 99.90
_reflns_odcompleteness_iscentric 1
_reflns_odcompleteness_theta 26.32
_olex2_refinement_description
;
1. Fixed Uiso
 At 1.2 times of:
  All C(H) groups, All C(H,H) groups
 At 1.5 times of:
  All C(H,H,H) groups
2.a Secondary CH2 refined with riding coordinates:
 C10(H10A,H10B), C11(H11A,H11B)
2.b Aromatic/amide H refined with riding coordinates:
 C3(H3), C12(H12), C8(H8), C9(H9), C14(H14), C17(H17)
2.c Idealised Me refined as rotating group:
 C1(H1A,H1B,H1C), C16(H16A,H16B,H16C)
;
_olex2_submission_special_instructions 'No special instructions were received'
_oxdiff_exptl_absorpt_empirical_details
;
Empirical correction (ABSPACK) includes:
- Absorption correction using spherical harmonics
- Frame scaling
;
_oxdiff_exptl_absorpt_empirical_full_max 1.530
_oxdiff_exptl_absorpt_empirical_full_min 0.723

loop_
_space_group_symop_operation_xyz
'x, y, z'
'-x, y, -z+1/2'
'x+1/2, y+1/2, z'
'-x+1/2, y+1/2, -z+1/2'
'-x, -y, -z'
'x, -y, z-1/2'
'-x+1/2, -y+1/2, -z'
'x+1/2, -y+1/2, z-1/2'

loop_
_atom_site_label
_atom_site_type_symbol
_atom_site_fract_x
_atom_site_fract_y
_atom_site_fract_z
_atom_site_U_iso_or_equiv
_atom_site_adp_type
_atom_site_occupancy
_atom_site_site_symmetry_order
_atom_site_calc_flag
_atom_site_refinement_flags_posn
_atom_site_refinement_flags_adp
_atom_site_refinement_flags_occupancy
_atom_site_disorder_assembly
_atom_site_disorder_group
Cu1 Cu 0.38672(2) 0.35563(3) 0.57040(2) 0.04636(12) Uani 1 1 d . . . . .
V1 V 0.36462(2) 0.43881(4) 0.40805(2) 0.04053(13) Uani 1 1 d . . . . .
O3 O 0.43182(10) 0.55538(17) 0.39200(10) 0.0472(4) Uani 1 1 d . . . . .
O1 O 0.40278(10) 0.49487(17) 0.51600(10) 0.0479(4) Uani 1 1 d . . . . .
O2 O 0.35566(10) 0.29250(17) 0.46727(10) 0.0470(4) Uani 1 1 d . . . . .
O4 O 0.37733(11) 0.32568(19) 0.33356(11) 0.0514(5) Uani 1 1 d . . . . .
O5 O 0.49807(10) 0.71933(18) 0.40290(12) 0.0537(5) Uani 1 1 d . . . . .
O6 O 0.36216(13) 0.1623(2) 0.25993(12) 0.0646(6) Uani 1 1 d . . . . .
O7 O 0.28871(10) 0.4961(2) 0.37043(13) 0.0629(6) Uani 1 1 d . . . . .
N1 N 0.39098(12) 0.4446(2) 0.66020(12) 0.0498(6) Uani 1 1 d . . . . .
N2 N 0.35396(12) 0.2191(2) 0.61256(13) 0.0490(5) Uani 1 1 d . . . . .
C20 C 0.33834(13) 0.1762(2) 0.44614(15) 0.0407(5) Uani 1 1 d . . . . .
C5 C 0.46080(13) 0.6540(2) 0.42781(15) 0.0421(6) Uani 1 1 d . . . . .
C6 C 0.42567(13) 0.6057(2) 0.54485(14) 0.0413(5) Uani 1 1 d . . . . .
C4 C 0.45085(13) 0.6889(2) 0.50253(15) 0.0423(5) Uani 1 1 d . . . . .
C3 C 0.47157(14) 0.8067(3) 0.53205(17) 0.0488(6) Uani 1 1 d . . . . .
H3 H 0.488702 0.861229 0.503827 0.059 Uiso 1 1 calc R U . . .
C13 C 0.32195(13) 0.0938(3) 0.49759(15) 0.0442(6) Uani 1 1 d . . . . .
C18 C 0.33668(13) 0.1351(2) 0.37406(15) 0.0431(6) Uani 1 1 d . . . . .
C7 C 0.42494(14) 0.6398(3) 0.61848(15) 0.0458(6) Uani 1 1 d . . . . .
C19 C 0.35941(14) 0.2115(3) 0.31790(15) 0.0464(6) Uani 1 1 d . . . . .
C12 C 0.32892(14) 0.1215(3) 0.57706(17) 0.0501(7) Uani 1 1 d . . . . .
H12 H 0.313555 0.061881 0.603879 0.060 Uiso 1 1 calc R U . . .
C2 C 0.46737(15) 0.8445(3) 0.60193(18) 0.0511(6) Uani 1 1 d . . . . .
C8 C 0.44465(14) 0.7597(3) 0.64371(17) 0.0510(6) Uani 1 1 d . . . . .
H8 H 0.442293 0.783295 0.691114 0.061 Uiso 1 1 calc R U . . .
C9 C 0.40497(15) 0.5594(3) 0.67109(15) 0.0513(7) Uani 1 1 d . . . . .
H9 H 0.402198 0.594117 0.715923 0.062 Uiso 1 1 calc R U . . .
C14 C 0.30050(15) -0.0253(3) 0.47151(18) 0.0552(7) Uani 1 1 d . . . . .
H14 H 0.288441 -0.079029 0.504205 0.066 Uiso 1 1 calc R U . . .
C17 C 0.31535(14) 0.0138(3) 0.35250(17) 0.0530(7) Uani 1 1 d . . . . .
H17 H 0.313980 -0.013212 0.304320 0.064 Uiso 1 1 calc R U . . .
C15 C 0.29639(15) -0.0670(3) 0.3995(2) 0.0567(7) Uani 1 1 d . . . . .
C1 C 0.48865(18) 0.9726(3) 0.6324(2) 0.0675(9) Uani 1 1 d . . . . .
H1A H 0.539130 0.977527 0.653749 0.101 Uiso 1 1 calc R U . . .
H1B H 0.468556 0.990795 0.671517 0.101 Uiso 1 1 calc R U . . .
H1C H 0.471767 1.030821 0.591335 0.101 Uiso 1 1 calc R U . . .
C10 C 0.3665(2) 0.3700(3) 0.71371(19) 0.0726(10) Uani 1 1 d . . . . .
H10A H 0.397679 0.383338 0.765929 0.087 Uiso 1 1 calc R U . . .
H10B H 0.319469 0.395778 0.710419 0.087 Uiso 1 1 calc R U . . .
C11 C 0.3658(2) 0.2387(3) 0.69484(18) 0.0712(10) Uani 1 1 d . . . . .
H11A H 0.328721 0.198052 0.708465 0.085 Uiso 1 1 calc R U . . .
H11B H 0.410422 0.202038 0.724900 0.085 Uiso 1 1 calc R U . . .
C16 C 0.2738(2) -0.1976(3) 0.3746(2) 0.0802(11) Uani 1 1 d . . . . .
H16A H 0.311042 -0.239307 0.363134 0.120 Uiso 1 1 calc R U . . .
H16B H 0.232268 -0.196189 0.329748 0.120 Uiso 1 1 calc R U . . .
H16C H 0.263608 -0.239850 0.415278 0.120 Uiso 1 1 calc R U . . .

loop_
_atom_site_aniso_label
_atom_site_aniso_U_11
_atom_site_aniso_U_22
_atom_site_aniso_U_33
_atom_site_aniso_U_23
_atom_site_aniso_U_13
_atom_site_aniso_U_12
Cu1 0.0612(2) 0.0501(2) 0.03428(17) 0.00114(13) 0.02460(15) -0.01111(15)
V1 0.0436(2) 0.0460(2) 0.0342(2) 0.00487(18) 0.01604(18) -0.00601(18)
O3 0.0544(10) 0.0534(11) 0.0397(9) -0.0001(8) 0.0235(8) -0.0130(8)
O1 0.0700(12) 0.0435(10) 0.0358(9) -0.0019(8) 0.0252(9) -0.0134(9)
O2 0.0658(11) 0.0444(10) 0.0336(9) 0.0013(7) 0.0204(8) -0.0127(8)
O4 0.0639(12) 0.0543(11) 0.0414(10) 0.0005(9) 0.0249(9) -0.0087(9)
O5 0.0577(11) 0.0508(11) 0.0615(12) 0.0071(9) 0.0320(10) -0.0080(9)
O6 0.0854(15) 0.0706(14) 0.0408(11) -0.0077(10) 0.0251(11) -0.0076(12)
O7 0.0488(11) 0.0687(14) 0.0712(14) 0.0155(11) 0.0203(10) -0.0005(10)
N1 0.0573(14) 0.0624(15) 0.0358(11) 0.0014(10) 0.0237(10) -0.0040(11)
N2 0.0540(13) 0.0592(14) 0.0403(11) 0.0092(10) 0.0243(10) -0.0047(11)
C20 0.0359(12) 0.0426(13) 0.0423(13) 0.0036(11) 0.0112(10) -0.0049(10)
C5 0.0392(12) 0.0432(14) 0.0439(13) 0.0079(11) 0.0139(11) -0.0007(10)
C6 0.0412(13) 0.0451(13) 0.0389(13) -0.0001(11) 0.0149(10) -0.0007(10)
C4 0.0394(12) 0.0446(14) 0.0429(13) 0.0038(11) 0.0136(11) 0.0005(10)
C3 0.0439(14) 0.0448(14) 0.0553(16) 0.0035(12) 0.0134(12) 0.0003(11)
C13 0.0385(13) 0.0479(14) 0.0464(14) 0.0068(12) 0.0146(11) -0.0057(11)
C18 0.0376(12) 0.0489(14) 0.0391(13) -0.0004(11) 0.0080(10) -0.0010(10)
C7 0.0461(14) 0.0514(15) 0.0422(13) -0.0046(12) 0.0178(11) 0.0000(11)
C19 0.0446(14) 0.0585(17) 0.0340(12) 0.0022(12) 0.0106(11) 0.0016(12)
C12 0.0474(14) 0.0556(17) 0.0536(16) 0.0121(13) 0.0254(13) -0.0090(12)
C2 0.0451(14) 0.0463(15) 0.0583(17) -0.0061(13) 0.0125(13) 0.0032(11)
C8 0.0492(15) 0.0548(16) 0.0487(15) -0.0101(13) 0.0160(12) 0.0041(12)
C9 0.0567(16) 0.0649(19) 0.0362(13) -0.0064(12) 0.0208(12) -0.0011(13)
C14 0.0507(15) 0.0485(16) 0.0648(18) 0.0099(14) 0.0173(14) -0.0088(12)
C17 0.0496(15) 0.0540(17) 0.0534(16) -0.0074(13) 0.0146(13) -0.0020(12)
C15 0.0501(16) 0.0458(16) 0.069(2) -0.0028(14) 0.0136(14) -0.0057(12)
C1 0.066(2) 0.0512(18) 0.077(2) -0.0124(16) 0.0140(17) 0.0026(15)
C10 0.099(3) 0.084(3) 0.0466(17) 0.0041(16) 0.0410(18) -0.008(2)
C11 0.102(3) 0.078(2) 0.0427(16) 0.0092(16) 0.0375(17) -0.012(2)
C16 0.089(3) 0.052(2) 0.096(3) -0.0111(19) 0.027(2) -0.0177(18)

loop_
_atom_type_symbol
_atom_type_description
_atom_type_scat_dispersion_real
_atom_type_scat_dispersion_imag
_atom_type_scat_source
C C 0.0033 0.0016 'International Tables Vol C Tables 4.2.6.8 and 6.1.1.4'
H H 0.0000 0.0000 'International Tables Vol C Tables 4.2.6.8 and 6.1.1.4'
Cu Cu 0.3201 1.2651 'International Tables Vol C Tables 4.2.6.8 and 6.1.1.4'
N N 0.0061 0.0033 'International Tables Vol C Tables 4.2.6.8 and 6.1.1.4'
O O 0.0106 0.0060 'International Tables Vol C Tables 4.2.6.8 and 6.1.1.4'
V V 0.3005 0.5294 'International Tables Vol C Tables 4.2.6.8 and 6.1.1.4'

loop_
_geom_angle_atom_site_label_1
_geom_angle_atom_site_label_2
_geom_angle_atom_site_label_3
_geom_angle
_geom_angle_site_symmetry_1
_geom_angle_site_symmetry_3
_geom_angle_publ_flag
O1 Cu1 V1 39.82(5) . . ?
O1 Cu1 O2 79.46(7) . . ?
O1 Cu1 O5 93.30(8) . 5_666 ?
O2 Cu1 V1 39.79(5) . . ?
O2 Cu1 O5 93.11(8) . 5_666 ?
O5 Cu1 V1 96.85(5) 5_666 . ?
N1 Cu1 V1 131.62(8) . . ?
N1 Cu1 O1 95.16(9) . . ?
N1 Cu1 O2 162.43(10) . . ?
N1 Cu1 O5 103.95(9) . 5_666 ?
N2 Cu1 V1 133.43(7) . . ?
N2 Cu1 O1 169.82(9) . . ?
N2 Cu1 O2 94.90(9) . . ?
N2 Cu1 O5 95.48(9) . 5_666 ?
N2 Cu1 N1 87.73(10) . . ?
O3 V1 Cu1 117.90(6) . . ?
O3 V1 O1 84.17(7) . . ?
O3 V1 O2 143.78(8) . . ?
O1 V1 Cu1 38.05(5) . . ?
O2 V1 Cu1 38.56(5) . . ?
O2 V1 O1 76.47(7) . . ?
O4 V1 Cu1 120.52(6) . . ?
O4 V1 O3 92.42(8) . . ?
O4 V1 O1 144.89(9) . . ?
O4 V1 O2 86.55(8) . . ?
O7 V1 Cu1 110.77(8) . . ?
O7 V1 O3 107.06(10) . . ?
O7 V1 O1 108.27(11) . . ?
O7 V1 O2 107.97(10) . . ?
O7 V1 O4 106.13(11) . . ?
C5 O3 V1 132.81(17) . . ?
Cu1 O1 V1 102.12(8) . . ?
C6 O1 Cu1 127.14(16) . . ?
C6 O1 V1 130.22(16) . . ?
Cu1 O2 V1 101.65(8) . . ?
C20 O2 Cu1 126.48(16) . . ?
C20 O2 V1 131.69(16) . . ?
C19 O4 V1 132.60(17) . . ?
C5 O5 Cu1 113.77(17) . 5_666 ?
C9 N1 Cu1 125.29(19) . . ?
C9 N1 C10 122.2(3) . . ?
C10 N1 Cu1 112.0(2) . . ?
C12 N2 Cu1 125.41(19) . . ?
C12 N2 C11 123.8(2) . . ?
C11 N2 Cu1 110.6(2) . . ?
O2 C20 C13 119.8(2) . . ?
O2 C20 C18 120.2(2) . . ?
C18 C20 C13 120.0(2) . . ?
O3 C5 C4 120.1(2) . . ?
O5 C5 O3 121.0(2) . . ?
O5 C5 C4 118.8(2) . . ?
O1 C6 C4 120.1(2) . . ?
O1 C6 C7 120.5(2) . . ?
C4 C6 C7 119.4(3) . . ?
C6 C4 C5 122.3(2) . . ?
C6 C4 C3 119.4(2) . . ?
C3 C4 C5 118.3(2) . . ?
C4 C3 H3 118.9 . . ?
C2 C3 C4 122.2(3) . . ?
C2 C3 H3 118.9 . . ?
C20 C13 C12 125.2(3) . . ?
C14 C13 C20 117.8(3) . . ?
C14 C13 C12 116.9(2) . . ?
C20 C18 C19 124.2(2) . . ?
C20 C18 C17 118.7(2) . . ?
C17 C18 C19 117.1(2) . . ?
C6 C7 C9 125.2(3) . . ?
C8 C7 C6 118.2(3) . . ?
C8 C7 C9 116.6(2) . . ?
O4 C19 C18 119.8(2) . . ?
O6 C19 O4 121.7(3) . . ?
O6 C19 C18 118.4(3) . . ?
N2 C12 C13 125.7(2) . . ?
N2 C12 H12 117.1 . . ?
C13 C12 H12 117.1 . . ?
C3 C2 C1 121.6(3) . . ?
C8 C2 C3 117.4(3) . . ?
C8 C2 C1 121.0(3) . . ?
C7 C8 H8 118.3 . . ?
C2 C8 C7 123.3(3) . . ?
C2 C8 H8 118.3 . . ?
N1 C9 C7 125.1(2) . . ?
N1 C9 H9 117.5 . . ?
C7 C9 H9 117.5 . . ?
C13 C14 H14 118.4 . . ?
C15 C14 C13 123.2(3) . . ?
C15 C14 H14 118.4 . . ?
C18 C17 H17 118.5 . . ?
C15 C17 C18 123.0(3) . . ?
C15 C17 H17 118.5 . . ?
C14 C15 C16 121.0(3) . . ?
C17 C15 C14 117.3(3) . . ?
C17 C15 C16 121.7(3) . . ?
C2 C1 H1A 109.5 . . ?
C2 C1 H1B 109.5 . . ?
C2 C1 H1C 109.5 . . ?
H1A C1 H1B 109.5 . . ?
H1A C1 H1C 109.5 . . ?
H1B C1 H1C 109.5 . . ?
N1 C10 H10A 109.5 . . ?
N1 C10 H10B 109.5 . . ?
H10A C10 H10B 108.1 . . ?
C11 C10 N1 110.7(3) . . ?
C11 C10 H10A 109.5 . . ?
C11 C10 H10B 109.5 . . ?
N2 C11 H11A 109.3 . . ?
N2 C11 H11B 109.3 . . ?
C10 C11 N2 111.8(3) . . ?
C10 C11 H11A 109.3 . . ?
C10 C11 H11B 109.3 . . ?
H11A C11 H11B 107.9 . . ?
C15 C16 H16A 109.5 . . ?
C15 C16 H16B 109.5 . . ?
C15 C16 H16C 109.5 . . ?
H16A C16 H16B 109.5 . . ?
H16A C16 H16C 109.5 . . ?
H16B C16 H16C 109.5 . . ?

loop_
_geom_bond_atom_site_label_1
_geom_bond_atom_site_label_2
_geom_bond_distance
_geom_bond_site_symmetry_2
_geom_bond_publ_flag
Cu1 V1 3.0231(5) . ?
Cu1 O1 1.9059(17) . ?
Cu1 O2 1.9241(18) . ?
Cu1 O5 2.349(2) 5_666 ?
Cu1 N1 1.900(2) . ?
Cu1 N2 1.897(2) . ?
V1 O3 1.9484(17) . ?
V1 O1 1.9802(18) . ?
V1 O2 1.9753(18) . ?
V1 O4 1.928(2) . ?
V1 O7 1.579(2) . ?
O3 C5 1.294(3) . ?
O1 C6 1.338(3) . ?
O2 C20 1.337(3) . ?
O4 C19 1.300(3) . ?
O5 C5 1.229(3) . ?
O6 C19 1.216(3) . ?
N1 C9 1.281(4) . ?
N1 C10 1.486(4) . ?
N2 C12 1.262(4) . ?
N2 C11 1.475(4) . ?
C20 C13 1.424(3) . ?
C20 C18 1.396(4) . ?
C5 C4 1.510(4) . ?
C6 C4 1.398(4) . ?
C6 C7 1.416(4) . ?
C4 C3 1.401(4) . ?
C3 H3 0.9300 . ?
C3 C2 1.386(4) . ?
C13 C12 1.461(4) . ?
C13 C14 1.400(4) . ?
C18 C19 1.516(4) . ?
C18 C17 1.405(4) . ?
C7 C8 1.397(4) . ?
C7 C9 1.462(4) . ?
C12 H12 0.9300 . ?
C2 C8 1.377(4) . ?
C2 C1 1.512(4) . ?
C8 H8 0.9300 . ?
C9 H9 0.9300 . ?
C14 H14 0.9300 . ?
C14 C15 1.383(5) . ?
C17 H17 0.9300 . ?
C17 C15 1.377(4) . ?
C15 C16 1.516(4) . ?
C1 H1A 0.9600 . ?
C1 H1B 0.9600 . ?
C1 H1C 0.9600 . ?
C10 H10A 0.9700 . ?
C10 H10B 0.9700 . ?
C10 C11 1.470(5) . ?
C11 H11A 0.9700 . ?
C11 H11B 0.9700 . ?
C16 H16A 0.9600 . ?
C16 H16B 0.9600 . ?
C16 H16C 0.9600 . ?

loop_
_geom_torsion_atom_site_label_1
_geom_torsion_atom_site_label_2
_geom_torsion_atom_site_label_3
_geom_torsion_atom_site_label_4
_geom_torsion
_geom_torsion_site_symmetry_1
_geom_torsion_site_symmetry_2
_geom_torsion_site_symmetry_3
_geom_torsion_site_symmetry_4
_geom_torsion_publ_flag
Cu1 O1 C6 C4 164.64(18) . . . . ?
Cu1 O1 C6 C7 -15.1(4) . . . . ?
Cu1 O2 C20 C13 18.4(3) . . . . ?
Cu1 O2 C20 C18 -161.23(18) . . . . ?
Cu1 O5 C5 O3 -79.4(3) 5_666 . . . ?
Cu1 O5 C5 C4 98.9(2) 5_666 . . . ?
Cu1 N1 C9 C7 -4.5(4) . . . . ?
Cu1 N1 C10 C11 16.9(4) . . . . ?
Cu1 N2 C12 C13 1.6(4) . . . . ?
Cu1 N2 C11 C10 27.2(4) . . . . ?
V1 Cu1 N1 C9 -21.4(3) . . . . ?
V1 Cu1 N1 C10 150.8(2) . . . . ?
V1 Cu1 N2 C12 18.0(3) . . . . ?
V1 Cu1 N2 C11 -165.59(18) . . . . ?
V1 O3 C5 O5 -173.93(19) . . . . ?
V1 O3 C5 C4 7.8(4) . . . . ?
V1 O1 C6 C4 -25.1(4) . . . . ?
V1 O1 C6 C7 155.20(19) . . . . ?
V1 O2 C20 C13 -167.32(18) . . . . ?
V1 O2 C20 C18 13.0(4) . . . . ?
V1 O4 C19 O6 167.6(2) . . . . ?
V1 O4 C19 C18 -14.5(4) . . . . ?
O3 C5 C4 C6 15.5(4) . . . . ?
O3 C5 C4 C3 -168.2(2) . . . . ?
O1 Cu1 N1 C9 -3.5(3) . . . . ?
O1 Cu1 N1 C10 168.7(2) . . . . ?
O1 Cu1 N2 C12 62.6(6) . . . . ?
O1 Cu1 N2 C11 -121.0(5) . . . . ?
O1 C6 C4 C5 -6.7(4) . . . . ?
O1 C6 C4 C3 177.1(2) . . . . ?
O1 C6 C7 C8 -175.5(2) . . . . ?
O1 C6 C7 C9 4.4(4) . . . . ?
O2 Cu1 N1 C9 -74.6(4) . . . . ?
O2 Cu1 N1 C10 97.6(4) . . . . ?
O2 Cu1 N2 C12 6.8(3) . . . . ?
O2 Cu1 N2 C11 -176.8(2) . . . . ?
O2 C20 C13 C12 -6.4(4) . . . . ?
O2 C20 C13 C14 176.7(2) . . . . ?
O2 C20 C18 C19 5.3(4) . . . . ?
O2 C20 C18 C17 -177.3(2) . . . . ?
O5 Cu1 N1 C9 91.2(3) 5_666 . . . ?
O5 Cu1 N1 C10 -96.6(2) 5_666 . . . ?
O5 Cu1 N2 C12 -86.8(2) 5_666 . . . ?
O5 Cu1 N2 C11 89.6(2) 5_666 . . . ?
O5 C5 C4 C6 -162.8(2) . . . . ?
O5 C5 C4 C3 13.4(4) . . . . ?
N1 Cu1 N2 C12 169.4(3) . . . . ?
N1 Cu1 N2 C11 -14.2(2) . . . . ?
N1 C10 C11 N2 -28.4(4) . . . . ?
N2 Cu1 N1 C9 -173.7(3) . . . . ?
N2 Cu1 N1 C10 -1.5(2) . . . . ?
C20 C13 C12 N2 -4.2(5) . . . . ?
C20 C13 C14 C15 1.8(4) . . . . ?
C20 C18 C19 O4 -5.0(4) . . . . ?
C20 C18 C19 O6 173.0(3) . . . . ?
C20 C18 C17 C15 -0.4(4) . . . . ?
C5 C4 C3 C2 -177.0(2) . . . . ?
C6 C4 C3 C2 -0.6(4) . . . . ?
C6 C7 C8 C2 -2.7(4) . . . . ?
C6 C7 C9 N1 6.0(5) . . . . ?
C4 C6 C7 C8 4.8(4) . . . . ?
C4 C6 C7 C9 -175.3(3) . . . . ?
C4 C3 C2 C8 2.7(4) . . . . ?
C4 C3 C2 C1 -178.9(3) . . . . ?
C3 C2 C8 C7 -1.0(4) . . . . ?
C13 C20 C18 C19 -174.3(2) . . . . ?
C13 C20 C18 C17 3.0(4) . . . . ?
C13 C14 C15 C17 0.8(4) . . . . ?
C13 C14 C15 C16 179.2(3) . . . . ?
C18 C20 C13 C12 173.2(3) . . . . ?
C18 C20 C13 C14 -3.7(4) . . . . ?
C18 C17 C15 C14 -1.5(4) . . . . ?
C18 C17 C15 C16 -179.9(3) . . . . ?
C7 C6 C4 C5 173.0(2) . . . . ?
C7 C6 C4 C3 -3.2(4) . . . . ?
C19 C18 C17 C15 177.1(3) . . . . ?
C12 N2 C11 C10 -156.3(3) . . . . ?
C12 C13 C14 C15 -175.4(3) . . . . ?
C8 C7 C9 N1 -174.1(3) . . . . ?
C9 N1 C10 C11 -170.6(3) . . . . ?
C9 C7 C8 C2 177.4(3) . . . . ?
C14 C13 C12 N2 172.7(3) . . . . ?
C17 C18 C19 O4 177.6(2) . . . . ?
C17 C18 C19 O6 -4.4(4) . . . . ?
C1 C2 C8 C7 -179.5(3) . . . . ?
C10 N1 C9 C7 -176.0(3) . . . . ?
C11 N2 C12 C13 -174.4(3) . . . . ?
